data_2242175
loop_
_publ_author_name
'Rivera, Augusto'
'Miranda-Carvajal, Ingrid'
'R\'ios-Motta, Jaime'
'Bolte, Michael'

_publ_section_title
;
 1,3-Bis{(<i>E</i>)-[4-(dimethylamino)benzylidene]amino}propan-2-ol: chain
 structure formation <i>via</i> an O---H&#x00B7;&#x00B7;&#x00B7;N hydrogen
 bond
;
_journal_coeditor_code SJ5528
_journal_issue 6
_journal_name_full 'Acta Crystallographica Section E'
_journal_page_first 813
_journal_page_last 816
_journal_paper_doi 10.1107/S2056989017006429
_journal_volume 73
_journal_year 2017
_chemical_formula_iupac 'C21 H28 N4 O'
_chemical_formula_moiety 'C21 H28 N4 O'
_chemical_formula_sum 'C21 H28 N4 O'
_chemical_formula_weight 352.47
_chemical_name_systematic
;
1,3-Bis{(<i>E</i>)-[4-(dimethylamino)benzylidene]amino}propan-2-ol
;
_space_group_crystal_system monoclinic
_space_group_IT_number 4
_space_group_name_Hall 'P 2yb'
_space_group_name_H-M_alt 'P 1 21 1'
_symmetry_space_group_name_Hall 'P 2yb'
_symmetry_space_group_name_H-M 'P 1 21 1'
_atom_sites_solution_hydrogens mixed
_audit_creation_method SHELXL-2014/7
_cell_angle_alpha 90
_cell_angle_beta 97.110(9)
_cell_angle_gamma 90
_cell_formula_units_Z 4
_cell_length_a 9.1456(10)
_cell_length_b 10.5860(8)
_cell_length_c 19.974(2)
_cell_measurement_reflns_used 8852
_cell_measurement_temperature 173(2)
_cell_measurement_theta_max 25.90
_cell_measurement_theta_min 3.22
_cell_volume 1918.9(3)
_computing_cell_refinement
;
X-Area (Stoe & Cie, 2001)
;
_computing_data_collection
;
X-Area (Stoe & Cie, 2001)
;
_computing_data_reduction
;
X-Area (Stoe & Cie, 2001)
;
_computing_molecular_graphics
;
XP in SHELXTL-Plus (Sheldrick, 2008)
;
_computing_publication_material
;
<i>SHELXL2014/7</i> (Sheldrick, 2015)
;
_computing_structure_refinement
;
<i>SHELXL2014/7</i> (Sheldrick, 2015)
;
_computing_structure_solution
;
SHELXS (Sheldrick, 2008)
;
_diffrn_ambient_temperature 173(2)
_diffrn_measured_fraction_theta_full 0.997
_diffrn_measured_fraction_theta_max 0.991
_diffrn_measurement_device_type 'STOE IPDS II two-circle-diffractometer'
_diffrn_measurement_method \w
_diffrn_radiation_type MoK\a
_diffrn_radiation_wavelength 0.71073
_diffrn_reflns_av_R_equivalents 0.0685
_diffrn_reflns_limit_h_max 11
_diffrn_reflns_limit_h_min -11
_diffrn_reflns_limit_k_max 12
_diffrn_reflns_limit_k_min -11
_diffrn_reflns_limit_l_max 24
_diffrn_reflns_limit_l_min -24
_diffrn_reflns_number 16633
_diffrn_reflns_theta_full 25.000
_diffrn_reflns_theta_max 25.660
_diffrn_reflns_theta_min 3.226
_exptl_absorpt_coefficient_mu 0.077
_exptl_absorpt_correction_T_max 1.000
_exptl_absorpt_correction_T_min 0.426
_exptl_absorpt_correction_type multi-scan
_exptl_absorpt_process_details
;
(X-Area; Stoe & Cie, 2001)
;
_exptl_crystal_colour colourless
_exptl_crystal_density_diffrn 1.220
_exptl_crystal_description needle
_exptl_crystal_F_000 760
_exptl_crystal_size_max 0.220
_exptl_crystal_size_mid 0.030
_exptl_crystal_size_min 0.030
_refine_diff_density_max 0.165
_refine_diff_density_min -0.219
_refine_ls_extinction_method none
_refine_ls_goodness_of_fit_ref 0.930
_refine_ls_hydrogen_treatment mixed
_refine_ls_matrix_type full
_refine_ls_number_parameters 483
_refine_ls_number_reflns 6852
_refine_ls_number_restraints 1
_refine_ls_restrained_S_all 0.930
_refine_ls_R_factor_all 0.1216
_refine_ls_R_factor_gt 0.0634
_refine_ls_shift/su_max 0.000
_refine_ls_shift/su_mean 0.000
_refine_ls_structure_factor_coef Fsqd
_refine_ls_weighting_details 'w=1/[\s^2^(Fo^2^)+(0.0713P)^2^] where P=(Fo^2^+2Fc^2^)/3'
_refine_ls_weighting_scheme calc
_refine_ls_wR_factor_gt 0.1322
_refine_ls_wR_factor_ref 0.1555
_reflns_number_gt 3688
_reflns_number_total 6852
_reflns_threshold_expression 'I > 2\s(I)'
_cod_data_source_file sj5528sup1.cif
_cod_data_source_block I
_cod_database_code 2242175
_shelx_space_group_comment
;
The symmetry employed for this shelxl refinement is uniquely defined
by the following loop, which should always be used as a source of
symmetry information in preference to the above space-group names.
They are only intended as comments.
;
_shelx_estimated_absorpt_t_min 0.983
_shelx_estimated_absorpt_t_max 0.998

loop_
_space_group_symop_operation_xyz
'x, y, z'
'-x, y+1/2, -z'

loop_
_atom_site_type_symbol
_atom_site_label
_atom_site_fract_x
_atom_site_fract_y
_atom_site_fract_z
_atom_site_U_iso_or_equiv
_atom_site_adp_type
_atom_site_calc_flag
_atom_site_occupancy
O O1 -0.2650(5) 0.6469(4) 0.2463(2) 0.0338(11) Uani d 1
H H1 -0.333(9) 0.594(7) 0.243(4) 0.051 Uiso d 1
N N1 -0.0704(6) 0.5677(5) 0.4156(3) 0.0337(13) Uani d 1
N N2 -0.0059(6) 0.4851(5) 0.2177(3) 0.0325(13) Uani d 1
N N3 0.4143(8) 0.5502(6) 0.6804(3) 0.056(2) Uani d 1
N N4 0.1885(8) 0.4185(7) -0.0846(3) 0.0525(18) Uani d 1
C C1 -0.0252(7) 0.6501(6) 0.4596(3) 0.0318(15) Uani d 1
H H1B -0.0717 0.7305 0.4578 0.038 Uiso calc 1
C C2 -0.1945(7) 0.6018(7) 0.3656(3) 0.0329(15) Uani d 1
H H2A -0.2318 0.6862 0.3764 0.040 Uiso calc 1
H H2B -0.2752 0.5401 0.3672 0.040 Uiso calc 1
C C3 -0.1482(7) 0.6038(6) 0.2949(3) 0.0280(14) Uani d 1
H H3 -0.0654 0.6657 0.2953 0.034 Uiso calc 1
C C4 -0.0905(7) 0.4759(6) 0.2754(3) 0.0295(14) Uani d 1
H H4A -0.0268 0.4401 0.3145 0.035 Uiso calc 1
H H4B -0.1745 0.4177 0.2640 0.035 Uiso calc 1
C C5 -0.0408(7) 0.4112(6) 0.1683(3) 0.0291(14) Uani d 1
H H5 -0.1163 0.3509 0.1720 0.035 Uiso calc 1
C C11 0.0959(7) 0.6257(6) 0.5131(3) 0.0286(14) Uani d 1
C C12 0.1407(8) 0.7210(6) 0.5603(3) 0.0349(16) Uani d 1
H H12 0.0966 0.8023 0.5552 0.042 Uiso calc 1
C C13 0.2491(8) 0.6979(6) 0.6143(3) 0.0346(16) Uani d 1
H H13 0.2791 0.7642 0.6451 0.041 Uiso calc 1
C C14 0.3151(8) 0.5775(6) 0.6241(3) 0.0340(16) Uani d 1
C C15 0.2724(7) 0.4838(6) 0.5751(3) 0.0313(15) Uani d 1
H H15 0.3170 0.4027 0.5792 0.038 Uiso calc 1
C C16 0.1666(7) 0.5092(6) 0.5215(3) 0.0282(14) Uani d 1
H H16 0.1408 0.4448 0.4891 0.034 Uiso calc 1
C C17 0.4596(10) 0.6471(7) 0.7298(4) 0.050(2) Uani d 1
H H17A 0.5096 0.7152 0.7084 0.075 Uiso calc 1
H H17B 0.5272 0.6106 0.7667 0.075 Uiso calc 1
H H17C 0.3728 0.6810 0.7478 0.075 Uiso calc 1
C C18 0.4822(8) 0.4275(7) 0.6890(4) 0.0458(18) Uani d 1
H H18A 0.4071 0.3642 0.6956 0.069 Uiso calc 1
H H18B 0.5574 0.4287 0.7285 0.069 Uiso calc 1
H H18C 0.5283 0.4061 0.6487 0.069 Uiso calc 1
C C51 0.0284(8) 0.4128(7) 0.1056(3) 0.0330(16) Uani d 1
C C52 0.0002(8) 0.3146(7) 0.0598(3) 0.0431(17) Uani d 1
H H52 -0.0583 0.2455 0.0713 0.052 Uiso calc 1
C C53 0.0546(9) 0.3135(8) -0.0025(3) 0.0458(19) Uani d 1
H H53 0.0343 0.2439 -0.0322 0.055 Uiso calc 1
C C54 0.1384(8) 0.4140(8) -0.0211(4) 0.0390(17) Uani d 1
C C55 0.1671(8) 0.5154(7) 0.0254(3) 0.0376(17) Uani d 1
H H55 0.2227 0.5861 0.0138 0.045 Uiso calc 1
C C56 0.1155(8) 0.5119(7) 0.0867(3) 0.0351(16) Uani d 1
H H56 0.1396 0.5792 0.1175 0.042 Uiso calc 1
C C57 0.1555(11) 0.3106(9) -0.1292(4) 0.066(3) Uani d 1
H H57A 0.1979 0.2340 -0.1072 0.099 Uiso calc 1
H H57B 0.1980 0.3246 -0.1713 0.099 Uiso calc 1
H H57C 0.0485 0.3008 -0.1392 0.099 Uiso calc 1
C C58 0.2838(10) 0.5179(9) -0.1020(4) 0.059(2) Uani d 1
H H58A 0.2329 0.5992 -0.1009 0.089 Uiso calc 1
H H58B 0.3103 0.5030 -0.1474 0.089 Uiso calc 1
H H58C 0.3734 0.5193 -0.0695 0.089 Uiso calc 1
O O1A 0.2364(5) 0.6551(4) 0.2491(2) 0.0307(10) Uani d 1
H H1A 0.175(9) 0.598(7) 0.236(4) 0.046 Uiso d 1
N N1A 0.4307(6) 0.5729(5) 0.4178(2) 0.0321(13) Uani d 1
N N2A 0.4841(6) 0.4805(5) 0.2205(3) 0.0272(12) Uani d 1
N N3A 0.9201(8) 0.5491(6) 0.6802(3) 0.0528(18) Uani d 1
N N4A 0.6733(7) 0.3641(7) -0.0786(3) 0.0493(16) Uani d 1
C C1A 0.4784(8) 0.6543(6) 0.4623(3) 0.0320(15) Uani d 1
H H1A1 0.4335 0.7353 0.4603 0.038 Uiso calc 1
C C2A 0.3069(7) 0.6088(6) 0.3686(3) 0.0301(14) Uani d 1
H H2A1 0.2727 0.6943 0.3792 0.036 Uiso calc 1
H H2A2 0.2244 0.5490 0.3710 0.036 Uiso calc 1
C C3A 0.3525(7) 0.6076(6) 0.2969(3) 0.0267(14) Uani d 1
H H3A 0.4386 0.6658 0.2967 0.032 Uiso calc 1
C C4A 0.4027(8) 0.4766(6) 0.2788(3) 0.0314(15) Uani d 1
H H4A1 0.4663 0.4404 0.3178 0.038 Uiso calc 1
H H4A2 0.3156 0.4210 0.2688 0.038 Uiso calc 1
C C5A 0.4427(8) 0.4067(6) 0.1714(3) 0.0295(15) Uani d 1
H H5A 0.3609 0.3534 0.1759 0.035 Uiso calc 1
C C11A 0.5983(7) 0.6298(6) 0.5160(3) 0.0261(14) Uani d 1
C C12A 0.6474(7) 0.7222(6) 0.5632(3) 0.0317(15) Uani d 1
H H12A 0.6067 0.8047 0.5582 0.038 Uiso calc 1
C C13A 0.7528(8) 0.6973(6) 0.6165(3) 0.0345(16) Uani d 1
H H13A 0.7825 0.7622 0.6481 0.041 Uiso calc 1
C C14A 0.8175(8) 0.5775(6) 0.6252(3) 0.0336(15) Uani d 1
C C15A 0.7757(8) 0.4861(6) 0.5758(3) 0.0355(16) Uani d 1
H H15A 0.8212 0.4053 0.5791 0.043 Uiso calc 1
C C16A 0.6686(7) 0.5124(6) 0.5223(3) 0.0295(14) Uani d 1
H H16A 0.6423 0.4492 0.4892 0.035 Uiso calc 1
C C17A 0.9607(10) 0.6408(7) 0.7321(4) 0.052(2) Uani d 1
H H17D 1.0069 0.7135 0.7128 0.077 Uiso calc 1
H H17E 1.0305 0.6029 0.7676 0.077 Uiso calc 1
H H17F 0.8725 0.6686 0.7512 0.077 Uiso calc 1
C C18A 0.9840(8) 0.4245(7) 0.6888(4) 0.0457(18) Uani d 1
H H18D 0.9081 0.3642 0.6985 0.069 Uiso calc 1
H H18E 1.0637 0.4255 0.7264 0.069 Uiso calc 1
H H18F 1.0235 0.3994 0.6474 0.069 Uiso calc 1
C C51A 0.5096(8) 0.3966(6) 0.1087(3) 0.0304(16) Uani d 1
C C52A 0.4621(8) 0.3029(6) 0.0628(3) 0.0386(16) Uani d 1
H H52A 0.3901 0.2446 0.0740 0.046 Uiso calc 1
C C53A 0.5148(9) 0.2908(7) 0.0017(4) 0.0457(18) Uani d 1
H H53A 0.4794 0.2247 -0.0282 0.055 Uiso calc 1
C C54A 0.6205(9) 0.3753(8) -0.0169(3) 0.0409(19) Uani d 1
C C55A 0.6708(8) 0.4707(8) 0.0289(3) 0.0403(17) Uani d 1
H H55A 0.7434 0.5288 0.0180 0.048 Uiso calc 1
C C56A 0.6136(8) 0.4806(7) 0.0914(3) 0.0371(17) Uani d 1
H H56A 0.6475 0.5462 0.1219 0.045 Uiso calc 1
C C57A 0.6067(10) 0.2760(8) -0.1289(3) 0.063(3) Uani d 1
H H57D 0.6115 0.1904 -0.1100 0.095 Uiso calc 1
H H57E 0.6600 0.2786 -0.1685 0.095 Uiso calc 1
H H57F 0.5034 0.2993 -0.1421 0.095 Uiso calc 1
C C58A 0.7565(10) 0.4673(10) -0.1032(4) 0.065(3) Uani d 1
H H58D 0.6943 0.5429 -0.1090 0.097 Uiso calc 1
H H58E 0.7881 0.4437 -0.1466 0.097 Uiso calc 1
H H58F 0.8433 0.4850 -0.0706 0.097 Uiso calc 1

loop_
_atom_site_aniso_label
_atom_site_aniso_U_11
_atom_site_aniso_U_22
_atom_site_aniso_U_33
_atom_site_aniso_U_12
_atom_site_aniso_U_13
_atom_site_aniso_U_23
O1 0.038(3) 0.032(3) 0.031(2) -0.002(2) -0.002(2) 0.0081(19)
N1 0.038(3) 0.036(3) 0.028(3) 0.002(2) 0.009(3) -0.001(2)
N2 0.034(3) 0.034(3) 0.030(3) 0.006(2) 0.006(2) 0.001(2)
N3 0.081(5) 0.032(4) 0.047(4) -0.005(3) -0.027(4) 0.001(3)
N4 0.051(4) 0.078(5) 0.030(3) 0.005(4) 0.009(3) -0.013(3)
C1 0.029(4) 0.032(4) 0.035(4) 0.009(3) 0.007(3) 0.000(3)
C2 0.028(4) 0.041(4) 0.031(3) 0.003(3) 0.007(3) 0.001(3)
C3 0.028(3) 0.026(3) 0.030(3) 0.001(3) 0.005(3) 0.000(2)
C4 0.030(3) 0.032(3) 0.027(3) -0.005(3) 0.004(3) 0.006(3)
C5 0.027(3) 0.028(3) 0.031(3) -0.002(3) -0.002(3) -0.002(3)
C11 0.026(3) 0.032(3) 0.030(3) -0.002(3) 0.012(3) -0.001(3)
C12 0.043(4) 0.025(3) 0.036(4) 0.001(3) 0.002(3) 0.002(3)
C13 0.044(4) 0.026(3) 0.034(4) -0.008(3) 0.006(3) -0.008(3)
C14 0.040(4) 0.033(4) 0.028(3) -0.009(3) 0.001(3) 0.008(3)
C15 0.036(4) 0.024(3) 0.033(3) -0.003(3) 0.003(3) 0.001(2)
C16 0.027(3) 0.027(3) 0.031(3) -0.005(3) 0.006(3) -0.004(2)
C17 0.064(5) 0.046(4) 0.037(4) -0.012(4) -0.010(4) -0.002(3)
C18 0.054(5) 0.043(4) 0.037(4) -0.004(4) -0.005(3) 0.009(3)
C51 0.038(4) 0.035(4) 0.025(3) 0.013(3) 0.002(3) -0.005(3)
C52 0.050(4) 0.044(4) 0.035(4) 0.004(3) 0.003(3) 0.001(3)
C53 0.054(4) 0.052(4) 0.030(3) 0.009(4) 0.000(3) -0.018(3)
C54 0.033(4) 0.052(4) 0.032(3) 0.007(3) 0.001(3) -0.004(3)
C55 0.038(4) 0.047(4) 0.027(3) 0.001(3) -0.001(3) -0.004(3)
C56 0.031(4) 0.044(4) 0.031(3) -0.004(3) 0.003(3) -0.008(3)
C57 0.086(6) 0.073(6) 0.038(4) 0.029(5) 0.008(4) -0.017(4)
C58 0.054(5) 0.088(6) 0.041(4) 0.015(4) 0.030(4) 0.012(4)
O1A 0.031(3) 0.035(3) 0.026(2) 0.000(2) 0.0010(19) 0.0069(18)
N1A 0.032(3) 0.038(3) 0.026(3) 0.002(2) 0.003(2) -0.003(2)
N2A 0.028(3) 0.025(3) 0.027(3) 0.003(2) 0.001(2) -0.002(2)
N3A 0.068(5) 0.037(4) 0.044(3) -0.004(3) -0.030(3) 0.003(3)
N4A 0.046(4) 0.074(4) 0.029(3) 0.004(3) 0.011(3) -0.012(3)
C1A 0.037(4) 0.033(4) 0.027(4) 0.002(3) 0.007(3) -0.005(3)
C2A 0.032(4) 0.033(4) 0.025(3) -0.002(3) 0.007(3) -0.001(3)
C3A 0.029(3) 0.027(3) 0.025(3) -0.003(3) 0.005(3) 0.000(2)
C4A 0.039(4) 0.029(3) 0.026(3) 0.005(3) 0.005(3) 0.003(3)
C5A 0.032(4) 0.023(3) 0.032(3) 0.006(3) 0.001(3) 0.006(2)
C11A 0.028(3) 0.027(3) 0.023(3) -0.001(3) 0.004(3) 0.000(2)
C12A 0.037(4) 0.025(3) 0.034(3) 0.003(3) 0.004(3) -0.005(3)
C13A 0.040(4) 0.035(4) 0.027(3) -0.005(3) -0.002(3) -0.002(3)
C14A 0.031(4) 0.032(4) 0.036(4) -0.002(3) -0.003(3) 0.000(3)
C15A 0.045(4) 0.024(3) 0.037(4) -0.004(3) 0.004(3) 0.003(3)
C16A 0.035(4) 0.027(3) 0.026(3) -0.008(3) 0.004(3) -0.001(2)
C17A 0.064(5) 0.044(4) 0.040(4) -0.007(4) -0.021(4) -0.003(3)
C18A 0.046(4) 0.040(4) 0.047(4) -0.002(4) -0.014(3) 0.015(3)
C51A 0.027(3) 0.033(4) 0.029(3) 0.006(3) -0.004(3) -0.003(2)
C52A 0.052(4) 0.031(3) 0.031(3) 0.005(3) 0.003(3) -0.006(3)
C53A 0.060(5) 0.042(4) 0.034(3) 0.008(4) 0.001(3) -0.008(3)
C54A 0.036(4) 0.057(5) 0.028(3) 0.024(4) -0.005(3) -0.014(3)
C55A 0.027(3) 0.065(5) 0.029(3) 0.001(3) 0.006(3) -0.007(3)
C56A 0.032(4) 0.053(4) 0.026(3) 0.002(3) 0.001(3) -0.008(3)
C57A 0.090(6) 0.074(6) 0.024(3) 0.038(5) 0.001(4) -0.017(3)
C58A 0.059(5) 0.097(7) 0.037(4) 0.021(5) 0.005(4) 0.001(4)

loop_
_atom_type_symbol
_atom_type_description
_atom_type_scat_dispersion_real
_atom_type_scat_dispersion_imag
_atom_type_scat_source
C C 0.0033 0.0016 'International Tables Vol C Tables 4.2.6.8 and 6.1.1.4'
H H 0.0000 0.0000 'International Tables Vol C Tables 4.2.6.8 and 6.1.1.4'
N N 0.0061 0.0033 'International Tables Vol C Tables 4.2.6.8 and 6.1.1.4'
O O 0.0106 0.0060 'International Tables Vol C Tables 4.2.6.8 and 6.1.1.4'

loop_
_geom_angle_atom_site_label_1
_geom_angle_atom_site_label_2
_geom_angle_atom_site_label_3
_geom_angle
C3 O1 H1 109(5)
C1 N1 C2 117.5(6)
C5 N2 C4 117.6(6)
C14 N3 C18 121.0(6)
C14 N3 C17 120.6(6)
C18 N3 C17 118.3(6)
C54 N4 C58 121.4(7)
C54 N4 C57 117.5(7)
C58 N4 C57 120.7(7)
N1 C1 C11 122.4(6)
N1 C1 H1B 118.8
C11 C1 H1B 118.8
N1 C2 C3 110.8(5)
N1 C2 H2A 109.5
C3 C2 H2A 109.5
N1 C2 H2B 109.5
C3 C2 H2B 109.5
H2A C2 H2B 108.1
O1 C3 C4 111.4(5)
O1 C3 C2 111.3(5)
C4 C3 C2 111.7(5)
O1 C3 H3 107.4
C4 C3 H3 107.4
C2 C3 H3 107.4
N2 C4 C3 112.0(5)
N2 C4 H4A 109.2
C3 C4 H4A 109.2
N2 C4 H4B 109.2
C3 C4 H4B 109.2
H4A C4 H4B 107.9
N2 C5 C51 124.1(6)
N2 C5 H5 117.9
C51 C5 H5 117.9
C16 C11 C12 117.5(6)
C16 C11 C1 122.9(6)
C12 C11 C1 119.6(6)
C13 C12 C11 120.9(6)
C13 C12 H12 119.6
C11 C12 H12 119.6
C12 C13 C14 121.0(6)
C12 C13 H13 119.5
C14 C13 H13 119.5
N3 C14 C13 121.7(6)
N3 C14 C15 120.8(6)
C13 C14 C15 117.4(6)
C16 C15 C14 120.5(6)
C16 C15 H15 119.7
C14 C15 H15 119.7
C15 C16 C11 122.5(6)
C15 C16 H16 118.7
C11 C16 H16 118.7
N3 C17 H17A 109.5
N3 C17 H17B 109.5
H17A C17 H17B 109.5
N3 C17 H17C 109.5
H17A C17 H17C 109.5
H17B C17 H17C 109.5
N3 C18 H18A 109.5
N3 C18 H18B 109.5
H18A C18 H18B 109.5
N3 C18 H18C 109.5
H18A C18 H18C 109.5
H18B C18 H18C 109.5
C52 C51 C56 116.8(6)
C52 C51 C5 119.1(7)
C56 C51 C5 124.0(6)
C51 C52 C53 122.3(8)
C51 C52 H52 118.8
C53 C52 H52 118.8
C54 C53 C52 120.1(7)
C54 C53 H53 119.9
C52 C53 H53 119.9
C53 C54 N4 121.4(7)
C53 C54 C55 117.8(7)
N4 C54 C55 120.7(7)
C56 C55 C54 120.5(7)
C56 C55 H55 119.7
C54 C55 H55 119.7
C55 C56 C51 122.3(7)
C55 C56 H56 118.8
C51 C56 H56 118.8
N4 C57 H57A 109.5
N4 C57 H57B 109.5
H57A C57 H57B 109.5
N4 C57 H57C 109.5
H57A C57 H57C 109.5
H57B C57 H57C 109.5
N4 C58 H58A 109.5
N4 C58 H58B 109.5
H58A C58 H58B 109.5
N4 C58 H58C 109.5
H58A C58 H58C 109.5
H58B C58 H58C 109.5
C3A O1A H1A 112(5)
C1A N1A C2A 117.7(6)
C5A N2A C4A 117.7(6)
C14A N3A C17A 121.0(6)
C14A N3A C18A 121.1(6)
C17A N3A C18A 117.9(6)
C54A N4A C57A 120.6(7)
C54A N4A C58A 119.6(7)
C57A N4A C58A 116.2(6)
N1A C1A C11A 123.6(6)
N1A C1A H1A1 118.2
C11A C1A H1A1 118.2
N1A C2A C3A 110.4(5)
N1A C2A H2A1 109.6
C3A C2A H2A1 109.6
N1A C2A H2A2 109.6
C3A C2A H2A2 109.6
H2A1 C2A H2A2 108.1
O1A C3A C4A 112.6(5)
O1A C3A C2A 110.8(5)
C4A C3A C2A 110.6(5)
O1A C3A H3A 107.5
C4A C3A H3A 107.5
C2A C3A H3A 107.5
N2A C4A C3A 111.3(5)
N2A C4A H4A1 109.4
C3A C4A H4A1 109.4
N2A C4A H4A2 109.4
C3A C4A H4A2 109.4
H4A1 C4A H4A2 108.0
N2A C5A C51A 126.0(7)
N2A C5A H5A 117.0
C51A C5A H5A 117.0
C12A C11A C16A 117.2(6)
C12A C11A C1A 121.5(6)
C16A C11A C1A 121.3(6)
C13A C12A C11A 121.8(6)
C13A C12A H12A 119.1
C11A C12A H12A 119.1
C12A C13A C14A 121.0(6)
C12A C13A H13A 119.5
C14A C13A H13A 119.5
N3A C14A C15A 120.5(6)
N3A C14A C13A 121.9(6)
C15A C14A C13A 117.7(6)
C16A C15A C14A 120.6(6)
C16A C15A H15A 119.7
C14A C15A H15A 119.7
C15A C16A C11A 121.4(6)
C15A C16A H16A 119.3
C11A C16A H16A 119.3
N3A C17A H17D 109.5
N3A C17A H17E 109.5
H17D C17A H17E 109.5
N3A C17A H17F 109.5
H17D C17A H17F 109.5
H17E C17A H17F 109.5
N3A C18A H18D 109.5
N3A C18A H18E 109.5
H18D C18A H18E 109.5
N3A C18A H18F 109.5
H18D C18A H18F 109.5
H18E C18A H18F 109.5
C56A C51A C52A 117.8(7)
C56A C51A C5A 122.8(6)
C52A C51A C5A 119.3(7)
C53A C52A C51A 122.7(7)
C53A C52A H52A 118.6
C51A C52A H52A 118.7
C52A C53A C54A 120.4(7)
C52A C53A H53A 119.8
C54A C53A H53A 119.8
N4A C54A C53A 120.7(7)
N4A C54A C55A 121.3(8)
C53A C54A C55A 118.0(7)
C54A C55A C56A 120.1(7)
C54A C55A H55A 120.0
C56A C55A H55A 120.0
C51A C56A C55A 121.0(7)
C51A C56A H56A 119.5
C55A C56A H56A 119.5
N4A C57A H57D 109.5
N4A C57A H57E 109.5
H57D C57A H57E 109.5
N4A C57A H57F 109.5
H57D C57A H57F 109.5
H57E C57A H57F 109.5
N4A C58A H58D 109.5
N4A C58A H58E 109.5
H58D C58A H58E 109.5
N4A C58A H58F 109.5
H58D C58A H58F 109.5
H58E C58A H58F 109.5

loop_
_geom_bond_atom_site_label_1
_geom_bond_atom_site_label_2
_geom_bond_distance
O1 C3 1.426(7)
O1 H1 0.84(8)
N1 C1 1.271(8)
N1 C2 1.461(8)
N2 C5 1.269(8)
N2 C4 1.470(8)
N3 C14 1.386(9)
N3 C18 1.440(10)
N3 C17 1.448(9)
N4 C54 1.400(9)
N4 C58 1.436(11)
N4 C57 1.458(11)
C1 C11 1.463(9)
C1 H1B 0.9500
C2 C3 1.523(9)
C2 H2A 0.9900
C2 H2B 0.9900
C3 C4 1.521(9)
C3 H3 1.0000
C4 H4A 0.9900
C4 H4B 0.9900
C5 C51 1.472(10)
C5 H5 0.9500
C11 C16 1.393(9)
C11 C12 1.407(9)
C12 C13 1.395(10)
C12 H12 0.9500
C13 C14 1.413(10)
C13 H13 0.9500
C14 C15 1.415(9)
C15 C16 1.377(9)
C15 H15 0.9500
C16 H16 0.9500
C17 H17A 0.9800
C17 H17B 0.9800
C17 H17C 0.9800
C18 H18A 0.9800
C18 H18B 0.9800
C18 H18C 0.9800
C51 C52 1.387(10)
C51 C56 1.397(10)
C52 C53 1.397(10)
C52 H52 0.9500
C53 C54 1.388(11)
C53 H53 0.9500
C54 C55 1.423(10)
C55 C56 1.365(10)
C55 H55 0.9500
C56 H56 0.9500
C57 H57A 0.9800
C57 H57B 0.9800
C57 H57C 0.9800
C58 H58A 0.9800
C58 H58B 0.9800
C58 H58C 0.9800
O1A C3A 1.429(7)
O1A H1A 0.84(8)
N1A C1A 1.275(8)
N1A C2A 1.454(8)
N2A C5A 1.272(8)
N2A C4A 1.460(8)
N3A C14A 1.388(8)
N3A C17A 1.434(9)
N3A C18A 1.444(10)
N4A C54A 1.383(9)
N4A C57A 1.449(10)
N4A C58A 1.452(12)
C1A C11A 1.459(8)
C1A H1A1 0.9500
C2A C3A 1.542(8)
C2A H2A1 0.9900
C2A H2A2 0.9900
C3A C4A 1.518(8)
C3A H3A 1.0000
C4A H4A1 0.9900
C4A H4A2 0.9900
C5A C51A 1.465(10)
C5A H5A 0.9500
C11A C12A 1.394(9)
C11A C16A 1.397(9)
C12A C13A 1.371(9)
C12A H12A 0.9500
C13A C14A 1.400(9)
C13A H13A 0.9500
C14A C15A 1.400(9)
C15A C16A 1.386(9)
C15A H15A 0.9500
C16A H16A 0.9500
C17A H17D 0.9800
C17A H17E 0.9800
C17A H17F 0.9800
C18A H18D 0.9800
C18A H18E 0.9800
C18A H18F 0.9800
C51A C56A 1.377(10)
C51A C52A 1.384(9)
C52A C53A 1.373(10)
C52A H52A 0.9500
C53A C54A 1.399(12)
C53A H53A 0.9500
C54A C55A 1.401(10)
C55A C56A 1.416(10)
C55A H55A 0.9500
C56A H56A 0.9500
C57A H57D 0.9800
C57A H57E 0.9800
C57A H57F 0.9800
C58A H58D 0.9800
C58A H58E 0.9800
C58A H58F 0.9800

loop_
_geom_hbond_atom_site_label_D
_geom_hbond_atom_site_label_H
_geom_hbond_atom_site_label_A
_geom_hbond_site_symmetry_A
_geom_hbond_distance_DH
_geom_hbond_distance_HA
_geom_hbond_distance_DA
_geom_hbond_angle_DHA
O1 H1 N2A 1_455 0.84(8) 2.06(8) 2.889(7) 170(7)
O1A H1A N2 . 0.84(8) 2.04(8) 2.863(7) 166(7)
C57 H57B O1 2_545 0.98 2.53 3.171(9) 123.2
C57A H57E O1A 2_645 0.98 2.36 3.211(8) 144.7

loop_
_geom_torsion_atom_site_label_1
_geom_torsion_atom_site_label_2
_geom_torsion_atom_site_label_3
_geom_torsion_atom_site_label_4
_geom_torsion
C2 N1 C1 C11 178.6(6)
C1 N1 C2 C3 116.0(7)
N1 C2 C3 O1 -175.3(5)
N1 C2 C3 C4 59.4(8)
C5 N2 C4 C3 -128.6(6)
O1 C3 C4 N2 71.8(7)
C2 C3 C4 N2 -163.0(6)
C4 N2 C5 C51 177.0(6)
N1 C1 C11 C16 -2.8(10)
N1 C1 C11 C12 180.0(7)
C16 C11 C12 C13 -1.7(10)
C1 C11 C12 C13 175.7(6)
C11 C12 C13 C14 -1.2(11)
C18 N3 C14 C13 -179.0(7)
C17 N3 C14 C13 -3.1(11)
C18 N3 C14 C15 3.1(11)
C17 N3 C14 C15 178.9(7)
C12 C13 C14 N3 -174.8(7)
C12 C13 C14 C15 3.2(10)
N3 C14 C15 C16 175.8(7)
C13 C14 C15 C16 -2.2(10)
C14 C15 C16 C11 -0.7(10)
C12 C11 C16 C15 2.7(10)
C1 C11 C16 C15 -174.6(6)
N2 C5 C51 C52 169.0(7)
N2 C5 C51 C56 -14.9(11)
C56 C51 C52 C53 -0.3(11)
C5 C51 C52 C53 176.0(7)
C51 C52 C53 C54 -1.0(12)
C52 C53 C54 N4 -176.9(7)
C52 C53 C54 C55 0.7(11)
C58 N4 C54 C53 -175.5(7)
C57 N4 C54 C53 -2.9(11)
C58 N4 C54 C55 7.0(12)
C57 N4 C54 C55 179.6(7)
C53 C54 C55 C56 1.1(11)
N4 C54 C55 C56 178.6(7)
C54 C55 C56 C51 -2.5(12)
C52 C51 C56 C55 2.1(11)
C5 C51 C56 C55 -174.0(7)
C2A N1A C1A C11A 177.8(6)
C1A N1A C2A C3A 117.4(6)
N1A C2A C3A O1A -174.1(5)
N1A C2A C3A C4A 60.4(7)
C5A N2A C4A C3A -127.7(6)
O1A C3A C4A N2A 71.5(7)
C2A C3A C4A N2A -163.9(5)
C4A N2A C5A C51A 179.9(6)
N1A C1A C11A C12A 179.6(7)
N1A C1A C11A C16A -0.6(10)
C16A C11A C12A C13A -4.5(10)
C1A C11A C12A C13A 175.3(6)
C11A C12A C13A C14A 1.0(11)
C17A N3A C14A C15A -178.2(8)
C18A N3A C14A C15A -1.3(11)
C17A N3A C14A C13A 2.2(11)
C18A N3A C14A C13A 179.1(7)
C12A C13A C14A N3A -177.5(7)
C12A C13A C14A C15A 2.9(10)
N3A C14A C15A C16A 177.2(7)
C13A C14A C15A C16A -3.1(10)
C14A C15A C16A C11A -0.4(10)
C12A C11A C16A C15A 4.2(10)
C1A C11A C16A C15A -175.6(6)
N2A C5A C51A C56A -9.9(11)
N2A C5A C51A C52A 173.4(7)
C56A C51A C52A C53A 0.3(10)
C5A C51A C52A C53A 177.1(7)
C51A C52A C53A C54A -0.3(11)
C57A N4A C54A C53A 8.3(10)
C58A N4A C54A C53A 166.3(7)
C57A N4A C54A C55A -171.8(7)
C58A N4A C54A C55A -13.9(11)
C52A C53A C54A N4A -179.6(7)
C52A C53A C54A C55A 0.6(11)
N4A C54A C55A C56A 179.4(6)
C53A C54A C55A C56A -0.8(11)
C52A C51A C56A C55A -0.5(10)
C5A C51A C56A C55A -177.2(6)
C54A C55A C56A C51A 0.8(11)

_cod_database_fobs_code 2242175
